data_4327191
loop_
_publ_author_name
'Alexander M. Whyte'
'Benjamin Roach'
'David K. Henderson'
'Peter A. Tasker'
'Michio M. Matsushita'
'Kunio Awaga'
'Fraser J. White'
'Patricia Richardson'
'Neil Robertson'

_publ_contact_author_address
; 
 Alex Whyte
 The University of Edinburgh 
 Joseph Black Building 
 West Mains Road 
 Edinburgh 
 EH9 3JJ 
;
_publ_contact_author_email A.Whyte-4@sms.ed.ac.uk
_publ_contact_author_name 'Alex Whyte'
_publ_contact_author_phone '+44(0)131 6504806'
_publ_section_title
;
 Structural, Magnetic, and Electronic Properties of Phenolic Oxime
 Complexes of Cu and Ni
;
_journal_name_full 'Inorganic Chemistry'
_journal_page_first 12867
_journal_page_last 12876
_journal_paper_doi 10.1021/ic2020644
_journal_volume 50
_journal_year 2011
_chemical_formula_moiety 'C22 H28 N2 Ni1 O4'
_chemical_formula_sum 'C22 H28 N2 Ni O4'
_chemical_formula_weight 443.19
_space_group_IT_number 14
_symmetry_cell_setting monoclinic
_symmetry_space_group_name_Hall '-P 2ybc'
_symmetry_space_group_name_H-M 'P 1 21/c 1'
_atom_sites_solution_hydrogens geom
_atom_sites_solution_primary direct
_audit_creation_date 10-02-25
_audit_creation_method CRYSTALS_ver_12.85
_cell_angle_alpha 90
_cell_angle_beta 92.130(2)
_cell_angle_gamma 90
_cell_formula_units_Z 2
_cell_length_a 10.8277(5)
_cell_length_b 4.6891(2)
_cell_length_c 19.8063(10)
_cell_measurement_reflns_used 5081
_cell_measurement_temperature 100
_cell_measurement_theta_max 27
_cell_measurement_theta_min 3
_cell_volume 1004.91(8)
_computing_cell_refinement 'USER DEFINED CELL REFINEMENT'
_computing_data_collection 'USER DEFINED DATA COLLECTION'
_computing_data_reduction 'USER DEFINED DATA REDUCTION'
_computing_molecular_graphics 'CAMERON (Watkin et al., 1996)'
_computing_publication_material 'CRYSTALS (Betteridge et al., 2003)'
_computing_structure_refinement 'CRYSTALS (Betteridge et al., 2003)'
_computing_structure_solution 'SIR92 (Altomare et al., 1994)'
_diffrn_ambient_temperature 100
_diffrn_measured_fraction_theta_full 0.998
_diffrn_measured_fraction_theta_max 0.995
_diffrn_measurement_device Unknown
_diffrn_measurement_device_type Serial
_diffrn_measurement_method \w/2\q
_diffrn_radiation_monochromator graphite
_diffrn_radiation_type 'Mo K\a'
_diffrn_radiation_wavelength 0.71073
_diffrn_reflns_av_R_equivalents 0.028
_diffrn_reflns_limit_h_max 13
_diffrn_reflns_limit_h_min -13
_diffrn_reflns_limit_k_max 5
_diffrn_reflns_limit_k_min -6
_diffrn_reflns_limit_l_max 18
_diffrn_reflns_limit_l_min -25
_diffrn_reflns_number 7435
_diffrn_reflns_theta_full 26.549
_diffrn_reflns_theta_max 27.090
_diffrn_reflns_theta_min 1.882
_diffrn_standards_number 0
_exptl_absorpt_coefficient_mu 0.997
_exptl_absorpt_correction_T_max 0.89
_exptl_absorpt_correction_T_min 0.71
_exptl_absorpt_correction_type multi-scan
_exptl_absorpt_process_details 'SADABS (Siemens, 1996)'
_exptl_crystal_colour green
_exptl_crystal_density_diffrn 1.465
_exptl_crystal_description needle
_exptl_crystal_F_000 468
_exptl_crystal_size_max 0.74
_exptl_crystal_size_mid 0.12
_exptl_crystal_size_min 0.12
_refine_diff_density_max 0.39
_refine_diff_density_min -0.24
_refine_ls_extinction_method none
_refine_ls_goodness_of_fit_ref 0.9742
_refine_ls_hydrogen_treatment constr
_refine_ls_matrix_type full
_refine_ls_number_parameters 133
_refine_ls_number_reflns 2177
_refine_ls_number_restraints 0
_refine_ls_R_factor_all 0.0283
_refine_ls_R_factor_gt 0.0254
_refine_ls_shift/su_max 0.000305
_refine_ls_structure_factor_coef Fsqd
_refine_ls_weighting_details
;
 Method= Modified Sheldrick 
 w=1/[\s^2^(F^2^) + ( 0.05P)^2^ + 0.63P] 
 ,where P=(max(Fo^2^,0) + 2Fc^2^)/3 
;
_refine_ls_weighting_scheme calc
_refine_ls_wR_factor_all 0.0754
_refine_ls_wR_factor_gt 0.0707
_refine_ls_wR_factor_ref 0.0754
_reflns_limit_h_max 13
_reflns_limit_h_min -13
_reflns_limit_k_max 6
_reflns_limit_k_min 0
_reflns_limit_l_max 25
_reflns_limit_l_min 0
_reflns_number_gt 1946
_reflns_number_total 2182
_reflns_threshold_expression I>2.0\s(I)
_oxford_diffrn_Wilson_B_factor 0.91
_oxford_diffrn_Wilson_scale 16.91
_oxford_refine_ls_r_factor_ref 0.0283
_oxford_refine_ls_scale 0.2422(2)
_oxford_reflns_number_all 2177
_oxford_reflns_threshold_expression_ref I>-10.0\s(I)
_oxford_structure_analysis_title 'nr0002_0m in P2(1)/c'
_cod_data_source_file ic2020644_si_001_2.cif
_cod_data_source_block NR0002
_cod_original_sg_symbol_H-M 'P 1 21/c 1 '
_cod_original_formula_sum 'C22 H28 N2 Ni1 O4'
_cod_database_code 4327191

loop_
_symmetry_equiv_pos_as_xyz
x,y,z
-x,-y,-z
-x,y+1/2,-z+1/2
x,-y+1/2,z+1/2

loop_
_atom_site_label
_atom_site_type_symbol
_atom_site_fract_x
_atom_site_fract_y
_atom_site_fract_z
_atom_site_U_iso_or_equiv
_atom_site_occupancy
_atom_site_adp_type
_atom_site_refinement_flags_posn
C21 C 0.73290(12) 0.7519(3) 0.46372(7) 0.0141 1.0000 Uani .
N22 N 0.67088(11) 0.5737(3) 0.49914(6) 0.0124 1.0000 Uani .
O23 O 0.74392(9) 0.4100(3) 0.54392(5) 0.0184 1.0000 Uani .
C24 C 0.87089(13) 0.7705(4) 0.47449(8) 0.0214 1.0000 Uani .
C41 C 0.76886(15) 1.4672(3) 0.27840(8) 0.0170 1.0000 Uani .
C42 C 0.80224(14) 1.2998(4) 0.21533(7) 0.0180 1.0000 Uani .
C43 C 0.88123(16) 1.4720(4) 0.16808(9) 0.0235 1.0000 Uani .
C1 C 0.54078(14) 0.9506(3) 0.40635(7) 0.0133 1.0000 Uani .
C2 C 0.67048(13) 0.9367(3) 0.41399(7) 0.0133 1.0000 Uani .
C3 C 0.74116(13) 1.1112(3) 0.37194(7) 0.0150 1.0000 Uani .
C4 C 0.68916(13) 1.2970(3) 0.32488(7) 0.0154 1.0000 Uani .
C5 C 0.56038(14) 1.3147(3) 0.32010(7) 0.0159 1.0000 Uani .
C6 C 0.48780(13) 1.1470(3) 0.35990(7) 0.0147 1.0000 Uani .
O1 O 0.46429(9) 0.7910(2) 0.44114(5) 0.0136 1.0000 Uani .
Ni1 Ni 0.5000 0.5000 0.5000 0.0105 1.0000 Uani S
H41 H 0.8255 1.1089 0.3763 0.0158 1.0000 Uiso R
H61 H 0.5207 1.4500 0.2884 0.0208 1.0000 Uiso R
H71 H 0.4002 1.1724 0.3578 0.0153 1.0000 Uiso R
H81 H 0.8411 1.5233 0.3017 0.0196 1.0000 Uiso R
H82 H 0.7261 1.6357 0.2650 0.0185 1.0000 Uiso R
H411 H 0.8481 1.1289 0.2291 0.0211 1.0000 Uiso R
H412 H 0.7251 1.2396 0.1907 0.0207 1.0000 Uiso R
H421 H 0.9070 1.3588 0.1295 0.0347 1.0000 Uiso R
H423 H 0.9553 1.5396 0.1905 0.0360 1.0000 Uiso R
H422 H 0.8390 1.6403 0.1515 0.0336 1.0000 Uiso R
H463 H 0.8972 0.6937 0.5166 0.0339 1.0000 Uiso R
H462 H 0.8978 0.9676 0.4736 0.0332 1.0000 Uiso R
H461 H 0.9115 0.6726 0.4393 0.0331 1.0000 Uiso R
H451 H 0.6871 0.3067 0.5647 0.0326 1.0000 Uiso R

loop_
_atom_site_aniso_label
_atom_site_aniso_U_11
_atom_site_aniso_U_22
_atom_site_aniso_U_33
_atom_site_aniso_U_23
_atom_site_aniso_U_13
_atom_site_aniso_U_12
C21 0.0153(6) 0.0135(7) 0.0137(7) -0.0021(6) 0.0017(5) -0.0005(5)
N22 0.0138(5) 0.0132(6) 0.0100(6) 0.0004(5) -0.0013(4) 0.0016(5)
O23 0.0146(5) 0.0210(6) 0.0194(5) 0.0093(5) -0.0030(4) -0.0002(4)
C24 0.0146(7) 0.0264(9) 0.0231(8) 0.0090(7) 0.0006(6) -0.0014(6)
C41 0.0226(8) 0.0154(8) 0.0134(7) 0.0008(6) 0.0027(6) -0.0032(5)
C42 0.0211(7) 0.0184(8) 0.0146(7) -0.0004(6) 0.0026(5) -0.0010(6)
C43 0.0229(8) 0.0306(10) 0.0173(8) -0.0002(7) 0.0054(6) -0.0044(6)
C1 0.0191(7) 0.0117(7) 0.0091(6) -0.0025(5) 0.0013(5) -0.0020(5)
C2 0.0188(7) 0.0112(7) 0.0100(6) -0.0019(5) 0.0018(5) -0.0006(5)
C3 0.0174(7) 0.0142(8) 0.0135(7) -0.0018(6) 0.0030(5) -0.0029(6)
C4 0.0239(7) 0.0115(7) 0.0110(6) -0.0024(5) 0.0037(5) -0.0035(5)
C5 0.0253(7) 0.0127(7) 0.0096(6) 0.0001(5) -0.0010(5) 0.0002(6)
C6 0.0178(6) 0.0144(8) 0.0118(6) -0.0005(6) -0.0004(5) 0.0003(5)
O1 0.0150(5) 0.0129(5) 0.0131(5) 0.0027(4) 0.0002(4) -0.0013(4)
Ni1 0.01185(15) 0.01049(16) 0.00916(15) 0.00124(9) 0.00008(9) -0.00048(8)

loop_
_atom_type_symbol
_atom_type_scat_dispersion_real
_atom_type_scat_dispersion_imag
_atom_type_scat_Cromer_Mann_a1
_atom_type_scat_Cromer_Mann_b1
_atom_type_scat_Cromer_Mann_a2
_atom_type_scat_Cromer_Mann_b2
_atom_type_scat_Cromer_Mann_a3
_atom_type_scat_Cromer_Mann_b3
_atom_type_scat_Cromer_Mann_a4
_atom_type_scat_Cromer_Mann_b4
_atom_type_scat_Cromer_Mann_c
_atom_type_scat_source
C 0.0033 0.0016 2.3100 20.8439 1.0200 10.2075 1.5886 0.5687 0.8650 51.6512 0.2156 'International Tables Vol C 4.2.6.8 and 6.1.1.4'
H 0.0000 0.0000 0.4930 10.5109 0.3229 26.1257 0.1402 3.1424 0.0408 57.7998 0.0030 'International Tables Vol C 4.2.6.8 and 6.1.1.4'
N 0.0061 0.0033 12.2126 0.0057 3.1322 9.8933 2.0125 28.9975 1.1663 0.5826 -11.5290 'International Tables Vol C 4.2.6.8 and 6.1.1.4'
O 0.0106 0.0060 3.0485 13.2771 2.2868 5.7011 1.5463 0.3239 0.8670 32.9089 0.2508 'International Tables Vol C 4.2.6.8 and 6.1.1.4'
Ni 0.3393 1.1124 12.8376 3.8785 7.2920 0.2565 4.4438 12.1763 2.3800 66.3421 1.0341 'International Tables Vol C 4.2.6.8 and 6.1.1.4'

loop_
_geom_angle_atom_site_label_1
_geom_angle_site_symmetry_1
_geom_angle_atom_site_label_2
_geom_angle_atom_site_label_3
_geom_angle_site_symmetry_3
_geom_angle
_geom_angle_publ_flag
N22 . C21 C24 . 119.54(13) yes
N22 . C21 C2 . 120.84(12) yes
C24 . C21 C2 . 119.62(13) yes
C21 . N22 O23 . 113.96(11) yes
C21 . N22 Ni1 . 130.77(10) yes
O23 . N22 Ni1 . 115.27(9) yes
N22 . O23 H451 . 101.9 no
C21 . C24 H463 . 111.7 no
C21 . C24 H462 . 110.5 no
H463 . C24 H462 . 107.4 no
C21 . C24 H461 . 110.5 no
H463 . C24 H461 . 109.3 no
H462 . C24 H461 . 107.3 no
C42 . C41 C4 . 112.58(13) yes
C42 . C41 H81 . 109.3 no
C4 . C41 H81 . 109.5 no
C42 . C41 H82 . 109.1 no
C4 . C41 H82 . 109.0 no
H81 . C41 H82 . 107.1 no
C41 . C42 C43 . 112.64(13) yes
C41 . C42 H411 . 109.0 no
C43 . C42 H411 . 108.4 no
C41 . C42 H412 . 109.1 no
C43 . C42 H412 . 109.3 no
H411 . C42 H412 . 108.3 no
C42 . C43 H421 . 112.0 no
C42 . C43 H423 . 111.8 no
H421 . C43 H423 . 106.4 no
C42 . C43 H422 . 111.9 no
H421 . C43 H422 . 109.0 no
H423 . C43 H422 . 105.4 no
C2 . C1 C6 . 118.72(13) yes
C2 . C1 O1 . 123.84(13) yes
C6 . C1 O1 . 117.43(13) yes
C21 . C2 C1 . 122.34(13) yes
C21 . C2 C3 . 119.63(13) yes
C1 . C2 C3 . 118.02(14) yes
C2 . C3 C4 . 123.17(13) yes
C2 . C3 H41 . 119.9 no
C4 . C3 H41 . 116.9 no
C41 . C4 C3 . 121.08(13) yes
C41 . C4 C5 . 121.21(13) yes
C3 . C4 C5 . 117.67(13) yes
C4 . C5 C6 . 121.06(14) yes
C4 . C5 H61 . 119.6 no
C6 . C5 H61 . 119.3 no
C1 . C6 C5 . 121.27(13) yes
C1 . C6 H71 . 119.3 no
C5 . C6 H71 . 119.3 no
C1 . O1 Ni1 . 129.11(9) yes
N22 2_666 Ni1 N22 . 179.994 yes
N22 2_666 Ni1 O1 . 87.60(5) yes
N22 . Ni1 O1 . 92.40(5) yes
N22 2_666 Ni1 O1 2_666 92.40(5) yes
N22 . Ni1 O1 2_666 87.60(5) yes
O1 . Ni1 O1 2_666 179.994 yes

loop_
_geom_bond_atom_site_label_1
_geom_bond_atom_site_label_2
_geom_bond_distance
_geom_bond_publ_flag
C21 N22 1.2947(19) yes
C21 C24 1.5039(18) yes
C21 C2 1.459(2) yes
N22 O23 1.3961(15) yes
N22 Ni1 1.8829(12) yes
O23 H451 0.895 no
C24 H463 0.943 no
C24 H462 0.970 no
C24 H461 0.956 no
C41 C42 1.530(2) yes
C41 C4 1.512(2) yes
C41 H81 0.932 no
C41 H82 0.948 no
C42 C43 1.523(2) yes
C42 H411 0.977 no
C42 H412 0.993 no
C43 H421 0.979 no
C43 H423 0.956 no
C43 H422 0.963 no
C1 C2 1.408(2) yes
C1 C6 1.409(2) yes
C1 O1 1.3278(17) yes
C2 C3 1.413(2) yes
C3 C4 1.381(2) yes
C3 H41 0.914 no
C4 C5 1.396(2) yes
C5 C6 1.380(2) yes
C5 H61 0.980 no
C6 H71 0.955 no
O1 Ni1 1.8267(10) yes

loop_
_geom_hbond_atom_site_label_D
_geom_hbond_atom_site_label_H
_geom_hbond_atom_site_label_A
_geom_hbond_site_symmetry_A
_geom_hbond_angle_DHA
_geom_hbond_distance_DH
_geom_hbond_distance_HA
_geom_hbond_distance_DA
_geom_hbond_publ_flag
O23 H451 O1 2_666 142 0.89 1.70 2.471(2) yes
